data_4073926
loop_
_publ_author_name
'Cooke, Craig E.'
'Jennings, Michael C.'
'Pomeroy, Roland K.'
'Clyburne, Jason A. C.'

_publ_section_title
;
 Normal and Abnormal NHC Coordination in [Os4(\m-H)4(CO)11(IMes)] and
 Exhaustive Dehydrogenation of an IMes Methyl Group
;
_journal_issue 25
_journal_name_full Organometallics
_journal_page_first 6059
_journal_paper_doi 10.1021/om7007293
_journal_volume 26
_journal_year 2007
_chemical_formula_moiety 'C32 H28 N2 O11 Os4'
_chemical_formula_sum 'C32 H28 N2 O11 Os4'
_chemical_formula_weight 1377.36
_chemical_name_systematic
; 
 ? 
;
_space_group_IT_number 2
_symmetry_cell_setting triclinic
_symmetry_space_group_name_Hall '-P 1'
_symmetry_space_group_name_H-M 'P -1'
_atom_sites_solution_hydrogens geom
_atom_sites_solution_primary direct
_atom_sites_solution_secondary difmap
_audit_creation_method SHELXL-97
_cell_angle_alpha 96.672(2)
_cell_angle_beta 96.046(2)
_cell_angle_gamma 90.049(2)
_cell_formula_units_Z 4
_cell_length_a 14.0262(5)
_cell_length_b 15.9043(6)
_cell_length_c 16.2287(6)
_cell_measurement_reflns_used 46463
_cell_measurement_temperature 150(2)
_cell_measurement_theta_max 30.03
_cell_measurement_theta_min 2.04
_cell_volume 3575.4(2)
_computing_cell_refinement 'DENZO-SMN (Otwinowski & Minor, 1997)'
_computing_data_collection 'COLLECT (Nonius, 1997-2001)'
_computing_data_reduction DENZO-SMN
_computing_molecular_graphics 'SHELXTL/PC (Sheldrick, 2001)'
_computing_publication_material SHELXTL/PC
_computing_structure_refinement 'SHELXL-97 (Sheldrick, 1997)'
_computing_structure_solution 'SHELXS-97 (Sheldrick, 1997)'
_diffrn_ambient_temperature 150(2)
_diffrn_measured_fraction_theta_full 0.951
_diffrn_measured_fraction_theta_max 0.951
_diffrn_measurement_device_type 'Nonius Kappa-CCD'
_diffrn_measurement_method '\f scans, and \w scans with \k offsets'
_diffrn_radiation_monochromator graphite
_diffrn_radiation_source 'fine-focus sealed tube'
_diffrn_radiation_type MoK\a
_diffrn_radiation_wavelength 0.71073
_diffrn_reflns_av_R_equivalents 0.069
_diffrn_reflns_av_sigmaI/netI 0.0537
_diffrn_reflns_limit_h_max 16
_diffrn_reflns_limit_h_min -16
_diffrn_reflns_limit_k_max 18
_diffrn_reflns_limit_k_min -18
_diffrn_reflns_limit_l_max 18
_diffrn_reflns_limit_l_min -19
_diffrn_reflns_number 37795
_diffrn_reflns_theta_full 25.03
_diffrn_reflns_theta_max 25.03
_diffrn_reflns_theta_min 2.71
_diffrn_standards_number 0
_exptl_absorpt_coefficient_mu 14.229
_exptl_absorpt_correction_T_max 0.5364
_exptl_absorpt_correction_T_min 0.0825
_exptl_absorpt_correction_type multi-scan
_exptl_absorpt_process_details 'DENZO-SMN (Otwinowski & Minor, 1997)'
_exptl_crystal_colour yellow
_exptl_crystal_density_diffrn 2.559
_exptl_crystal_density_method 'not measured'
_exptl_crystal_description plate
_exptl_crystal_F_000 2504
_exptl_crystal_size_max 0.35
_exptl_crystal_size_mid 0.25
_exptl_crystal_size_min 0.05
_refine_diff_density_max 7.890
_refine_diff_density_min -4.527
_refine_diff_density_rms 0.546
_refine_ls_extinction_method none
_refine_ls_goodness_of_fit_ref 1.020
_refine_ls_hydrogen_treatment mixed
_refine_ls_matrix_type full
_refine_ls_number_parameters 894
_refine_ls_number_reflns 12034
_refine_ls_number_restraints 782
_refine_ls_restrained_S_all 0.989
_refine_ls_R_factor_all 0.0750
_refine_ls_R_factor_gt 0.0672
_refine_ls_shift/su_max 0.009
_refine_ls_shift/su_mean 0.000
_refine_ls_structure_factor_coef Fsqd
_refine_ls_weighting_details 'calc w=1/[\s^2^(Fo^2^)+(0.1544P)^2^] where P=(Fo^2^+2Fc^2^)/3'
_refine_ls_weighting_scheme calc
_refine_ls_wR_factor_gt 0.1781
_refine_ls_wR_factor_ref 0.1878
_reflns_number_gt 10315
_reflns_number_total 12034
_reflns_threshold_expression I>2\s(I)
_cod_data_source_file om7007293-file001.cif
_cod_data_source_block 07113scale
_cod_depositor_comments
;
The following automatic conversions were performed:

'_symmetry_cell_setting' value 'Triclinic' changed to 'triclinic'
according to /home/saulius/struct/CIF-dictionaries/cif_core.dic
dictionary named 'cif_core.dic' version 2.4.1 from 2010-06-29.

Automatic conversion script
Id: cif_fix_values 1715 2011-07-08 13:25:40Z adriana 
;
_cod_database_code 4073926

loop_
_symmetry_equiv_pos_as_xyz
'x, y, z'
'-x, -y, -z'

loop_
_atom_site_label
_atom_site_type_symbol
_atom_site_fract_x
_atom_site_fract_y
_atom_site_fract_z
_atom_site_U_iso_or_equiv
_atom_site_adp_type
_atom_site_occupancy
_atom_site_symmetry_multiplicity
_atom_site_calc_flag
_atom_site_refinement_flags
Os1 Os 0.43589(3) 1.28179(3) 0.80918(3) 0.01384(15) Uani 1 1 d DU
Os2 Os 0.28413(3) 1.14318(3) 0.79105(3) 0.01501(15) Uani 1 1 d DU
Os3 Os 0.40296(3) 1.17402(3) 0.94284(3) 0.01568(15) Uani 1 1 d DU
Os4 Os 0.26519(3) 1.29642(3) 0.90614(3) 0.01570(15) Uani 1 1 d DU
H1 H 0.362(7) 1.206(6) 0.745(5) 0.024 Uiso 1 1 d D
H2 H 0.483(5) 1.212(7) 0.879(6) 0.024 Uiso 1 1 d D
H3 H 0.322(5) 1.325(7) 0.821(6) 0.024 Uiso 1 1 d D
H4 H 0.209(5) 1.226(5) 0.824(6) 0.024 Uiso 1 1 d D
C1 C 0.6874(9) 1.1636(8) 0.7204(8) 0.019(2) Uani 1 1 d U
H1A H 0.7547 1.1595 0.7185 0.022 Uiso 1 1 calc R
N2 N 0.6440(8) 1.2260(7) 0.7634(6) 0.018(2) Uani 1 1 d U
C3 C 0.5460(8) 1.2124(8) 0.7532(7) 0.013(2) Uani 1 1 d U
C4 C 0.5340(9) 1.1386(8) 0.7008(7) 0.017(3) Uiso 1 1 d U
H4A H 0.4741 1.1118 0.6809 0.020 Uiso 1 1 calc R
N5 N 0.6234(7) 1.1086(7) 0.6810(7) 0.021(2) Uani 1 1 d U
C11 C 0.4157(10) 1.3442(8) 0.7168(8) 0.022(3) Uani 1 1 d U
O11 O 0.4032(8) 1.3801(7) 0.6605(7) 0.038(3) Uani 1 1 d U
C12 C 0.5130(10) 1.3683(9) 0.8686(9) 0.023(3) Uani 1 1 d U
O12 O 0.5523(7) 1.4275(7) 0.9071(6) 0.035(3) Uani 1 1 d U
C21 C 0.2005(8) 1.0757(8) 0.8434(7) 0.016(2) Uani 1 1 d U
O21 O 0.1504(7) 1.0352(7) 0.8731(6) 0.031(2) Uani 1 1 d U
C22 C 0.3593(9) 1.0467(9) 0.7694(8) 0.022(2) Uani 1 1 d U
O22 O 0.4039(7) 0.9882(6) 0.7545(7) 0.030(2) Uani 1 1 d U
C23 C 0.2056(10) 1.1335(9) 0.6862(8) 0.024(3) Uani 1 1 d U
O23 O 0.1633(7) 1.1270(7) 0.6216(6) 0.031(2) Uani 1 1 d U
C31 C 0.3223(9) 1.1143(9) 1.0045(8) 0.022(3) Uani 1 1 d U
O31 O 0.2807(7) 1.0785(7) 1.0459(7) 0.036(3) Uani 1 1 d U
C32 C 0.4693(11) 1.2335(10) 1.0412(9) 0.032(3) Uani 1 1 d U
O32 O 0.5081(8) 1.2664(7) 1.1022(7) 0.043(3) Uani 1 1 d U
C33 C 0.4899(10) 1.0804(9) 0.9292(8) 0.024(3) Uani 1 1 d U
O33 O 0.5392(7) 1.0276(7) 0.9210(6) 0.035(3) Uani 1 1 d U
C41 C 0.1801(10) 1.2424(9) 0.9668(8) 0.025(3) Uani 1 1 d U
O41 O 0.1250(7) 1.2084(6) 1.0013(6) 0.031(2) Uani 1 1 d U
C42 C 0.1776(9) 1.3818(9) 0.8726(8) 0.019(2) Uani 1 1 d U
O42 O 0.1275(7) 1.4352(7) 0.8590(6) 0.033(2) Uani 1 1 d U
C43 C 0.3263(10) 1.3615(8) 1.0018(8) 0.023(3) Uani 1 1 d U
O43 O 0.3598(8) 1.4024(7) 1.0613(7) 0.036(3) Uani 1 1 d U
C101 C 0.6983(8) 1.2999(8) 0.8043(8) 0.017(2) Uani 1 1 d U
C102 C 0.7131(10) 1.3654(9) 0.7560(8) 0.026(3) Uani 1 1 d U
C103 C 0.7683(10) 1.4338(9) 0.7957(9) 0.028(3) Uani 1 1 d U
H10A H 0.7793 1.4798 0.7652 0.033 Uiso 1 1 calc R
C104 C 0.8077(10) 1.4377(9) 0.8771(9) 0.027(3) Uani 1 1 d U
C105 C 0.7904(9) 1.3744(9) 0.9228(8) 0.024(3) Uani 1 1 d U
H10B H 0.8167 1.3784 0.9795 0.029 Uiso 1 1 calc R
C106 C 0.7352(10) 1.3037(10) 0.8888(8) 0.025(3) Uani 1 1 d U
C107 C 0.6738(12) 1.3600(11) 0.6670(9) 0.040(4) Uani 1 1 d U
H10C H 0.6883 1.4127 0.6447 0.061 Uiso 1 1 calc R
H10D H 0.6042 1.3514 0.6622 0.061 Uiso 1 1 calc R
H10E H 0.7029 1.3124 0.6352 0.061 Uiso 1 1 calc R
C108 C 0.8703(11) 1.5157(10) 0.9164(11) 0.041(4) Uani 1 1 d U
H10F H 0.8864 1.5122 0.9761 0.061 Uiso 1 1 calc R
H10G H 0.8346 1.5676 0.9087 0.061 Uiso 1 1 calc R
H10H H 0.9293 1.5164 0.8891 0.061 Uiso 1 1 calc R
C109 C 0.7165(10) 1.2302(11) 0.9386(9) 0.033(3) Uani 1 1 d U
H10I H 0.7353 1.1769 0.9084 0.049 Uiso 1 1 calc R
H10J H 0.6481 1.2275 0.9460 0.049 Uiso 1 1 calc R
H10K H 0.7541 1.2391 0.9934 0.049 Uiso 1 1 calc R
C201 C 0.6333(9) 1.0318(9) 0.6273(8) 0.019(2) Uani 1 1 d U
C202 C 0.6362(8) 0.9545(8) 0.6618(8) 0.016(2) Uani 1 1 d U
C203 C 0.6353(9) 0.8822(9) 0.6081(8) 0.021(2) Uani 1 1 d U
H20A H 0.6340 0.8293 0.6298 0.025 Uiso 1 1 calc R
C204 C 0.6360(9) 0.8828(8) 0.5231(8) 0.018(2) Uani 1 1 d U
C205 C 0.6388(9) 0.9598(9) 0.4920(8) 0.022(3) Uani 1 1 d U
H20B H 0.6432 0.9610 0.4341 0.026 Uiso 1 1 calc R
C206 C 0.6355(8) 1.0354(9) 0.5432(8) 0.018(2) Uani 1 1 d U
C207 C 0.6372(10) 0.9549(10) 0.7544(8) 0.027(3) Uani 1 1 d U
H20C H 0.6292 0.8968 0.7674 0.041 Uiso 1 1 calc R
H20D H 0.5846 0.9897 0.7740 0.041 Uiso 1 1 calc R
H20E H 0.6985 0.9783 0.7822 0.041 Uiso 1 1 calc R
C208 C 0.6335(11) 0.7987(9) 0.4654(9) 0.029(3) Uani 1 1 d U
H20F H 0.5669 0.7834 0.4445 0.043 Uiso 1 1 calc R
H20G H 0.6617 0.7541 0.4967 0.043 Uiso 1 1 calc R
H20H H 0.6702 0.8051 0.4183 0.043 Uiso 1 1 calc R
C209 C 0.6343(11) 1.1171(9) 0.5048(9) 0.031(3) Uani 1 1 d U
H20I H 0.6208 1.1051 0.4441 0.046 Uiso 1 1 calc R
H20J H 0.6968 1.1456 0.5186 0.046 Uiso 1 1 calc R
H20K H 0.5844 1.1537 0.5267 0.046 Uiso 1 1 calc R
Os5 Os 0.92021(3) 0.31058(3) 0.23854(3) 0.01516(15) Uani 1 1 d DU
Os6 Os 0.73446(3) 0.21535(3) 0.23921(3) 0.01598(15) Uani 1 1 d DU
Os7 Os 0.73336(3) 0.40011(3) 0.24394(3) 0.01584(15) Uani 1 1 d DU
Os8 Os 0.80418(3) 0.32074(3) 0.38391(3) 0.01705(15) Uani 1 1 d DU
H5 H 0.837(5) 0.232(7) 0.186(6) 0.026 Uiso 1 1 d D
H6 H 0.842(5) 0.386(7) 0.195(7) 0.026 Uiso 1 1 d D
H7 H 0.902(7) 0.273(7) 0.335(5) 0.026 Uiso 1 1 d D
H8 H 0.697(9) 0.3022(9) 0.183(5) 0.026 Uiso 1 1 d D
C6 C 1.1349(9) 0.1274(9) 0.2976(8) 0.020(3) Uani 1 1 d U
H6A H 1.1951 0.1107 0.3227 0.024 Uiso 1 1 calc R
N7 N 1.1039(7) 0.2055(7) 0.2984(7) 0.019(2) Uani 1 1 d U
C8 C 1.0087(9) 0.2069(8) 0.2571(8) 0.017(2) Uani 1 1 d U
C9 C 0.9918(9) 0.1251(9) 0.2314(9) 0.025(3) Uani 1 1 d U
H9A H 0.9341 0.1034 0.2002 0.030 Uiso 1 1 calc R
N10 N 1.0674(8) 0.0761(7) 0.2556(7) 0.021(2) Uani 1 1 d U
C51 C 0.9496(9) 0.3074(9) 0.1287(8) 0.020(2) Uani 1 1 d U
O51 O 0.9675(8) 0.3034(8) 0.0598(7) 0.043(3) Uani 1 1 d U
C52 C 1.0098(10) 0.3986(9) 0.2753(9) 0.025(3) Uani 1 1 d U
O52 O 1.0594(7) 0.4570(7) 0.2956(7) 0.038(3) Uani 1 1 d U
C61 C 0.6123(10) 0.2090(8) 0.2782(8) 0.021(3) Uani 1 1 d U
O61 O 0.5361(7) 0.2074(6) 0.2976(7) 0.033(2) Uani 1 1 d U
C62 C 0.6963(9) 0.1452(8) 0.1364(7) 0.016(3) Uiso 1 1 d U
O62 O 0.6733(8) 0.1010(7) 0.0779(6) 0.034(2) Uani 1 1 d U
C63 C 0.7829(9) 0.1306(8) 0.3007(8) 0.019(2) Uani 1 1 d U
O63 O 0.8085(8) 0.0737(7) 0.3368(6) 0.034(2) Uani 1 1 d U
C71 C 0.6107(10) 0.4137(8) 0.2810(9) 0.024(3) Uani 1 1 d U
O71 O 0.5356(7) 0.4268(7) 0.3014(8) 0.042(3) Uani 1 1 d U
C72 C 0.7846(9) 0.5069(9) 0.3013(8) 0.019(2) Uani 1 1 d U
O72 O 0.8152(8) 0.5677(7) 0.3333(6) 0.037(3) Uani 1 1 d U
C73 C 0.6920(10) 0.4419(9) 0.1393(8) 0.023(3) Uiso 1 1 d U
O73 O 0.6661(8) 0.4645(7) 0.0771(6) 0.035(2) Uani 1 1 d U
C81 C 0.6858(10) 0.3272(9) 0.4280(8) 0.025(3) Uani 1 1 d U
O81 O 0.6126(8) 0.3293(7) 0.4552(7) 0.037(3) Uani 1 1 d U
C82 C 0.8503(10) 0.2421(9) 0.4550(8) 0.027(3) Uani 1 1 d U
O82 O 0.8755(8) 0.1918(8) 0.4984(6) 0.041(3) Uani 1 1 d U
C83 C 0.8612(11) 0.4160(10) 0.4523(8) 0.029(3) Uani 1 1 d U
O83 O 0.8927(9) 0.4749(8) 0.4940(7) 0.051(3) Uani 1 1 d U
C301 C 1.1678(9) 0.2749(8) 0.3370(8) 0.019(2) Uani 1 1 d U
C302 C 1.2319(10) 0.3060(9) 0.2866(8) 0.022(3) Uani 1 1 d U
C303 C 1.2993(10) 0.3672(9) 0.3269(9) 0.027(3) Uani 1 1 d U
H30A H 1.3431 0.3911 0.2949 0.033 Uiso 1 1 calc R
C304 C 1.3035(10) 0.3939(10) 0.4125(9) 0.028(3) Uani 1 1 d U
C305 C 1.2356(10) 0.3670(9) 0.4566(8) 0.024(3) Uani 1 1 d U
H30B H 1.2344 0.3908 0.5130 0.029 Uiso 1 1 calc R
C306 C 1.1660(9) 0.3047(9) 0.4221(8) 0.021(3) Uani 1 1 d U
C307 C 1.2293(11) 0.2773(11) 0.1963(9) 0.037(4) Uani 1 1 d U
H30C H 1.1634 0.2794 0.1700 0.055 Uiso 1 1 calc R
H30D H 1.2524 0.2191 0.1884 0.055 Uiso 1 1 calc R
H30E H 1.2705 0.3145 0.1708 0.055 Uiso 1 1 calc R
C308 C 1.3834(12) 0.4554(10) 0.4540(10) 0.037(4) Uani 1 1 d U
H30F H 1.3588 0.4934 0.4986 0.055 Uiso 1 1 calc R
H30G H 1.4053 0.4888 0.4123 0.055 Uiso 1 1 calc R
H30H H 1.4372 0.4234 0.4775 0.055 Uiso 1 1 calc R
C309 C 1.0979(11) 0.2679(11) 0.4731(9) 0.036(4) Uani 1 1 d U
H30I H 1.1133 0.2083 0.4772 0.055 Uiso 1 1 calc R
H30J H 1.0323 0.2719 0.4465 0.055 Uiso 1 1 calc R
H30K H 1.1033 0.2992 0.5291 0.055 Uiso 1 1 calc R
C401 C 1.0671(9) -0.0154(9) 0.2499(8) 0.020(3) Uiso 1 1 d U
C402 C 1.0575(9) -0.0558(9) 0.3193(8) 0.020(3) Uani 1 1 d U
C403 C 1.0481(9) -0.1432(9) 0.3088(9) 0.025(3) Uani 1 1 d U
H40A H 1.0391 -0.1714 0.3560 0.030 Uiso 1 1 calc R
C404 C 1.0511(9) -0.1903(8) 0.2336(10) 0.025(3) Uani 1 1 d U
C405 C 1.0637(10) -0.1484(9) 0.1655(8) 0.023(3) Uiso 1 1 d U
H40B H 1.0656 -0.1808 0.1127 0.027 Uiso 1 1 calc R
C406 C 1.0736(9) -0.0612(9) 0.1707(8) 0.019(3) Uani 1 1 d U
C407 C 1.0502(12) -0.0065(10) 0.4040(8) 0.032(3) Uani 1 1 d U
H40C H 1.0251 -0.0436 0.4409 0.048 Uiso 1 1 calc R
H40D H 1.0069 0.0413 0.3978 0.048 Uiso 1 1 calc R
H40E H 1.1139 0.0149 0.4280 0.048 Uiso 1 1 calc R
C408 C 1.0362(10) -0.2857(9) 0.2235(12) 0.039(4) Uani 1 1 d U
H40F H 1.0807 -0.3106 0.2644 0.058 Uiso 1 1 calc R
H40G H 1.0482 -0.3092 0.1670 0.058 Uiso 1 1 calc R
H40H H 0.9701 -0.2989 0.2325 0.058 Uiso 1 1 calc R
C409 C 1.0854(11) -0.0187(11) 0.0963(9) 0.034(3) Uani 1 1 d U
H40I H 1.1252 -0.0535 0.0599 0.051 Uiso 1 1 calc R
H40J H 1.1166 0.0366 0.1135 0.051 Uiso 1 1 calc R
H40K H 1.0224 -0.0110 0.0660 0.051 Uiso 1 1 calc R

loop_
_atom_site_aniso_label
_atom_site_aniso_U_11
_atom_site_aniso_U_22
_atom_site_aniso_U_33
_atom_site_aniso_U_23
_atom_site_aniso_U_13
_atom_site_aniso_U_12
Os1 0.0147(3) 0.0112(3) 0.0151(3) 0.00000(19) 0.00072(19) -0.0002(2)
Os2 0.0141(3) 0.0128(3) 0.0171(3) -0.0013(2) 0.00028(19) -0.0010(2)
Os3 0.0159(3) 0.0161(3) 0.0148(3) 0.0022(2) 0.00036(19) 0.0008(2)
Os4 0.0157(3) 0.0143(3) 0.0164(3) -0.0012(2) 0.00148(19) 0.0012(2)
C1 0.015(5) 0.019(6) 0.021(6) 0.002(4) 0.002(5) 0.002(4)
N2 0.019(5) 0.016(5) 0.019(5) 0.001(4) 0.000(4) -0.002(4)
C3 0.016(4) 0.009(6) 0.014(5) 0.000(4) 0.004(4) -0.003(4)
N5 0.014(5) 0.015(5) 0.033(6) 0.001(4) 0.005(4) 0.003(4)
C11 0.034(7) 0.001(6) 0.030(6) 0.004(4) 0.003(5) -0.002(5)
O11 0.053(7) 0.028(6) 0.037(6) 0.012(4) 0.011(5) 0.009(5)
C12 0.023(6) 0.016(6) 0.030(6) -0.001(5) 0.007(5) -0.009(5)
O12 0.029(6) 0.034(6) 0.036(6) -0.014(5) -0.006(4) -0.002(4)
C21 0.014(5) 0.015(6) 0.017(5) -0.006(4) 0.000(4) 0.001(4)
O21 0.026(5) 0.030(6) 0.038(6) 0.010(5) 0.007(4) -0.007(4)
C22 0.023(6) 0.018(5) 0.025(6) -0.001(5) 0.009(5) -0.004(4)
O22 0.023(5) 0.010(5) 0.053(7) -0.009(4) 0.003(5) -0.006(4)
C23 0.026(7) 0.025(8) 0.021(5) 0.006(5) 0.002(4) -0.001(5)
O23 0.032(6) 0.033(6) 0.024(5) 0.004(4) -0.010(4) -0.019(5)
C31 0.020(6) 0.028(7) 0.018(5) 0.008(5) -0.003(4) 0.001(5)
O31 0.024(5) 0.052(8) 0.039(6) 0.018(5) 0.013(4) 0.001(5)
C32 0.037(8) 0.026(8) 0.029(6) 0.001(5) -0.011(5) -0.002(5)
O32 0.047(7) 0.038(7) 0.036(6) -0.008(5) -0.015(5) 0.002(5)
C33 0.023(6) 0.028(7) 0.018(6) 0.005(5) -0.006(5) 0.006(5)
O33 0.033(6) 0.050(7) 0.025(5) 0.006(5) 0.007(4) 0.024(5)
C41 0.028(6) 0.025(7) 0.023(6) 0.000(5) 0.005(5) 0.004(5)
O41 0.024(5) 0.028(6) 0.042(6) 0.006(5) 0.014(4) 0.003(4)
C42 0.012(5) 0.022(6) 0.024(6) 0.002(5) 0.004(4) 0.002(4)
O42 0.030(6) 0.032(6) 0.037(6) 0.012(5) 0.002(4) 0.010(4)
C43 0.033(7) 0.014(6) 0.021(5) 0.003(4) 0.003(4) 0.004(5)
O43 0.035(6) 0.032(6) 0.036(6) -0.004(4) -0.010(4) -0.002(5)
C101 0.009(5) 0.019(6) 0.023(5) 0.000(4) 0.001(4) -0.003(4)
C102 0.027(7) 0.026(7) 0.025(6) 0.009(5) 0.000(5) -0.004(5)
C103 0.021(7) 0.021(7) 0.042(6) 0.007(5) 0.003(5) -0.002(5)
C104 0.020(7) 0.030(7) 0.031(6) -0.008(5) 0.010(5) -0.005(5)
C105 0.021(7) 0.023(6) 0.025(6) -0.010(5) 0.001(5) 0.003(5)
C106 0.023(7) 0.035(7) 0.017(5) 0.002(5) 0.008(5) -0.011(6)
C107 0.049(10) 0.045(10) 0.030(7) 0.023(7) -0.003(6) -0.022(8)
C108 0.023(8) 0.036(9) 0.061(10) -0.003(8) 0.005(7) -0.018(7)
C109 0.018(7) 0.049(9) 0.034(8) 0.017(7) -0.001(6) -0.008(6)
C201 0.013(6) 0.022(5) 0.018(5) 0.000(4) -0.006(5) 0.003(5)
C202 0.007(5) 0.019(5) 0.023(5) 0.004(4) 0.006(5) 0.003(5)
C203 0.017(6) 0.022(6) 0.021(5) 0.005(4) -0.009(5) -0.002(5)
C204 0.011(6) 0.019(5) 0.023(5) -0.001(4) 0.000(5) -0.006(5)
C205 0.023(7) 0.026(5) 0.014(5) 0.002(4) -0.002(5) -0.005(6)
C206 0.007(5) 0.024(6) 0.022(5) 0.004(4) 0.000(5) -0.004(5)
C207 0.030(8) 0.031(8) 0.020(5) 0.003(5) 0.001(6) 0.010(6)
C208 0.034(8) 0.020(6) 0.030(7) -0.003(5) 0.000(6) 0.009(6)
C209 0.043(9) 0.022(6) 0.029(7) 0.001(5) 0.011(7) -0.004(7)
Os5 0.0137(3) 0.0142(3) 0.0171(3) 0.0018(2) -0.00081(19) -0.0001(2)
Os6 0.0153(3) 0.0132(3) 0.0187(3) 0.0024(2) -0.00212(19) -0.0010(2)
Os7 0.0159(3) 0.0129(3) 0.0182(3) 0.0020(2) -0.00033(19) 0.0012(2)
Os8 0.0176(3) 0.0176(3) 0.0152(3) 0.0012(2) -0.00080(19) -0.0005(2)
C6 0.009(5) 0.021(6) 0.029(7) 0.001(5) -0.003(5) 0.001(4)
N7 0.014(5) 0.016(5) 0.025(5) 0.001(4) -0.002(4) 0.000(3)
C8 0.011(4) 0.018(5) 0.024(6) 0.009(5) 0.006(4) -0.001(4)
C9 0.010(5) 0.025(6) 0.036(7) -0.004(6) -0.006(5) 0.006(4)
N10 0.022(5) 0.011(4) 0.025(5) -0.003(4) -0.005(4) 0.002(4)
C51 0.010(6) 0.022(7) 0.029(5) 0.005(5) 0.002(4) 0.002(5)
O51 0.047(7) 0.057(8) 0.028(5) 0.011(5) 0.006(5) 0.020(6)
C52 0.021(5) 0.020(6) 0.032(7) -0.004(5) 0.006(5) 0.004(4)
O52 0.023(5) 0.026(6) 0.064(7) 0.003(5) 0.002(5) -0.013(4)
C61 0.022(5) 0.013(6) 0.025(7) -0.005(5) 0.000(5) -0.005(4)
O61 0.030(5) 0.023(6) 0.047(6) 0.003(5) 0.011(5) -0.003(4)
O62 0.039(6) 0.033(6) 0.024(5) -0.008(4) -0.008(4) -0.004(5)
C63 0.026(6) 0.013(5) 0.017(6) -0.007(4) 0.003(5) 0.007(4)
O63 0.045(6) 0.024(6) 0.033(6) 0.016(4) -0.007(5) -0.008(5)
C71 0.025(5) 0.013(6) 0.034(7) 0.005(6) 0.005(5) 0.003(4)
O71 0.021(5) 0.038(7) 0.069(8) -0.002(6) 0.016(5) 0.004(5)
C72 0.018(6) 0.022(5) 0.019(6) 0.005(4) 0.007(5) -0.002(4)
O72 0.049(7) 0.028(6) 0.031(6) -0.014(5) 0.006(5) -0.001(5)
O73 0.045(6) 0.030(6) 0.029(5) 0.012(5) -0.005(5) 0.005(5)
C81 0.029(6) 0.023(8) 0.023(6) 0.002(5) 0.008(5) 0.007(5)
O81 0.033(6) 0.041(7) 0.039(6) -0.002(5) 0.023(5) -0.001(5)
C82 0.032(7) 0.029(7) 0.021(5) 0.008(5) 0.007(5) 0.009(6)
O82 0.041(6) 0.058(8) 0.028(6) 0.027(5) 0.001(5) 0.003(5)
C83 0.032(7) 0.033(7) 0.020(5) 0.004(5) -0.005(5) 0.002(6)
O83 0.056(8) 0.042(7) 0.046(7) -0.017(5) -0.011(6) 0.001(6)
C301 0.015(6) 0.019(6) 0.021(5) 0.007(5) -0.006(4) -0.003(4)
C302 0.025(7) 0.020(7) 0.022(5) 0.007(5) -0.002(5) -0.003(5)
C303 0.022(7) 0.034(8) 0.025(5) 0.005(5) -0.003(5) -0.008(5)
C304 0.026(7) 0.033(8) 0.023(6) 0.002(5) -0.004(5) -0.009(5)
C305 0.024(7) 0.022(7) 0.023(6) -0.007(5) -0.001(5) 0.001(5)
C306 0.025(6) 0.020(7) 0.018(5) 0.014(5) -0.007(5) -0.005(5)
C307 0.036(9) 0.051(11) 0.023(6) 0.001(6) 0.003(6) 0.001(8)
C308 0.040(8) 0.024(9) 0.041(8) 0.002(6) -0.016(7) -0.017(6)
C309 0.036(8) 0.049(10) 0.028(7) 0.021(7) 0.000(6) -0.004(7)
C402 0.023(7) 0.020(5) 0.019(5) 0.006(4) 0.002(5) 0.001(5)
C403 0.019(7) 0.018(6) 0.041(7) 0.008(5) 0.007(6) -0.003(5)
C404 0.008(6) 0.013(6) 0.051(8) -0.007(5) 0.007(6) 0.001(5)
C406 0.016(6) 0.021(6) 0.020(5) -0.003(5) 0.003(5) -0.002(5)
C407 0.051(10) 0.033(8) 0.015(6) 0.007(5) 0.005(6) 0.005(7)
C408 0.020(7) 0.008(6) 0.085(13) -0.007(7) 0.000(8) -0.006(6)
C409 0.036(9) 0.039(10) 0.028(7) 0.011(6) 0.004(6) -0.002(7)

loop_
_atom_type_symbol
_atom_type_description
_atom_type_scat_dispersion_real
_atom_type_scat_dispersion_imag
_atom_type_scat_source
C C 0.0033 0.0016 'International Tables Vol C Tables 4.2.6.8 and 6.1.1.4'
H H 0.0000 0.0000 'International Tables Vol C Tables 4.2.6.8 and 6.1.1.4'
N N 0.0061 0.0033 'International Tables Vol C Tables 4.2.6.8 and 6.1.1.4'
O O 0.0106 0.0060 'International Tables Vol C Tables 4.2.6.8 and 6.1.1.4'
Os Os -1.2165 7.6030 'International Tables Vol C Tables 4.2.6.8 and 6.1.1.4'

loop_
_geom_angle_atom_site_label_1
_geom_angle_atom_site_label_2
_geom_angle_atom_site_label_3
_geom_angle
C12 Os1 C11 90.9(6)
C12 Os1 C3 97.4(5)
C11 Os1 C3 90.6(5)
C12 Os1 Os3 101.6(4)
C11 Os1 Os3 162.3(4)
C3 Os1 Os3 99.9(3)
C12 Os1 Os4 100.0(4)
C11 Os1 Os4 109.9(4)
C3 Os1 Os4 152.8(3)
Os3 Os1 Os4 56.077(16)
C12 Os1 Os2 154.1(4)
C11 Os1 Os2 108.7(4)
C3 Os1 Os2 99.1(3)
Os3 Os1 Os2 55.821(16)
Os4 Os1 Os2 58.040(16)
C12 Os1 H1 174(3)
C11 Os1 H1 83(3)
C3 Os1 H1 83(4)
Os3 Os1 H1 84(3)
Os4 Os1 H1 82(3)
Os2 Os1 H1 30(2)
C12 Os1 H2 89(4)
C11 Os1 H2 163(3)
C3 Os1 H2 73(3)
Os3 Os1 H2 31.7(19)
Os4 Os1 H2 87(2)
Os2 Os1 H2 77(3)
H1 Os1 H2 96(6)
C12 Os1 H3 100(4)
C11 Os1 H3 78(2)
C3 Os1 H3 159(4)
Os3 Os1 H3 87(2)
Os4 Os1 H3 32(2)
Os2 Os1 H3 69(4)
H1 Os1 H3 79(6)
H2 Os1 H3 118(4)
C22 Os2 C21 88.7(5)
C22 Os2 C23 97.8(6)
C21 Os2 C23 94.6(5)
C22 Os2 Os3 85.8(4)
C21 Os2 Os3 89.7(4)
C23 Os2 Os3 174.4(4)
C22 Os2 Os4 144.2(4)
C21 Os2 Os4 94.8(4)
C23 Os2 Os4 117.3(4)
Os3 Os2 Os4 58.633(17)
C22 Os2 Os1 100.6(4)
C21 Os2 Os1 148.4(3)
C23 Os2 Os1 113.6(4)
Os3 Os2 Os1 61.322(16)
Os4 Os2 Os1 60.369(16)
C22 Os2 H1 92(4)
C21 Os2 H1 179(2)
C23 Os2 H1 86(3)
Os3 Os2 H1 89(3)
Os4 Os2 H1 84(3)
Os1 Os2 H1 30(2)
C22 Os2 H4 171(4)
C21 Os2 H4 84(4)
C23 Os2 H4 87(3)
Os3 Os2 H4 90(2)
Os4 Os2 H4 33.6(18)
Os1 Os2 H4 84(3)
H1 Os2 H4 96(6)
C31 Os3 C32 93.0(6)
C31 Os3 C33 93.0(6)
C32 Os3 C33 98.0(6)
C31 Os3 Os4 94.5(4)
C32 Os3 Os4 98.8(5)
C33 Os3 Os4 161.3(4)
C31 Os3 Os2 94.8(4)
C32 Os3 Os2 160.2(5)
C33 Os3 Os2 99.7(4)
Os4 Os3 Os2 62.563(17)
C31 Os3 Os1 152.6(4)
C32 Os3 Os1 103.8(5)
C33 Os3 Os1 105.6(4)
Os4 Os3 Os1 62.088(17)
Os2 Os3 Os1 62.857(17)
C31 Os3 H2 171(4)
C32 Os3 H2 92(4)
C33 Os3 H2 78(3)
Os4 Os3 H2 93(2)
Os2 Os3 H2 83(4)
Os1 Os3 H2 31.7(19)
C43 Os4 C41 93.8(6)
C43 Os4 C42 96.7(6)
C41 Os4 C42 96.1(6)
C43 Os4 Os3 84.8(4)
C41 Os4 Os3 88.8(4)
C42 Os4 Os3 174.7(4)
C43 Os4 Os2 143.0(4)
C41 Os4 Os2 92.4(4)
C42 Os4 Os2 118.8(4)
Os3 Os4 Os2 58.804(17)
C43 Os4 Os1 96.6(4)
C41 Os4 Os1 147.6(4)
C42 Os4 Os1 112.9(4)
Os3 Os4 Os1 61.835(17)
Os2 Os4 Os1 61.591(16)
C43 Os4 H3 106(4)
C41 Os4 H3 160(4)
C42 Os4 H3 82(2)
Os3 Os4 H3 93(2)
Os2 Os4 H3 72(4)
Os1 Os4 H3 32(2)
C43 Os4 H4 173(4)
C41 Os4 H4 82(4)
C42 Os4 H4 89(3)
Os3 Os4 H4 90(2)
Os2 Os4 H4 33.5(18)
Os1 Os4 H4 85(3)
H3 Os4 H4 79(6)
N5 C1 N2 110.0(11)
N5 C1 H1A 125.0
N2 C1 H1A 125.0
C1 N2 C3 110.2(10)
C1 N2 C101 120.4(11)
C3 N2 C101 129.0(11)
C4 C3 N2 104.0(11)
C4 C3 Os1 125.9(9)
N2 C3 Os1 130.0(8)
C3 C4 N5 109.5(11)
C3 C4 H4A 125.2
N5 C4 H4A 125.2
C1 N5 C4 106.3(11)
C1 N5 C201 131.5(11)
C4 N5 C201 122.2(11)
O11 C11 Os1 178.7(12)
O12 C12 Os1 172.6(12)
O21 C21 Os2 178.9(11)
O22 C22 Os2 178.5(13)
O23 C23 Os2 176.2(12)
O31 C31 Os3 174.3(12)
O32 C32 Os3 177.0(14)
O33 C33 Os3 179.6(14)
O41 C41 Os4 177.2(12)
O42 C42 Os4 174.5(12)
O43 C43 Os4 177.0(13)
C102 C101 C106 122.2(12)
C102 C101 N2 117.4(11)
C106 C101 N2 120.4(12)
C103 C102 C101 116.2(13)
C103 C102 C107 122.5(13)
C101 C102 C107 121.3(13)
C104 C103 C102 122.7(14)
C104 C103 H10A 118.7
C102 C103 H10A 118.7
C105 C104 C103 119.8(13)
C105 C104 C108 120.7(14)
C103 C104 C108 119.5(14)
C104 C105 C106 121.7(13)
C104 C105 H10B 119.1
C106 C105 H10B 119.1
C105 C106 C101 117.3(13)
C105 C106 C109 122.7(12)
C101 C106 C109 119.9(12)
C102 C107 H10C 109.5
C102 C107 H10D 109.5
H10C C107 H10D 109.5
C102 C107 H10E 109.5
H10C C107 H10E 109.5
H10D C107 H10E 109.5
C104 C108 H10F 109.5
C104 C108 H10G 109.5
H10F C108 H10G 109.5
C104 C108 H10H 109.5
H10F C108 H10H 109.5
H10G C108 H10H 109.5
C106 C109 H10I 109.5
C106 C109 H10J 109.5
H10I C109 H10J 109.5
C106 C109 H10K 109.5
H10I C109 H10K 109.5
H10J C109 H10K 109.5
C206 C201 C202 122.1(12)
C206 C201 N5 119.1(12)
C202 C201 N5 118.8(11)
C203 C202 C201 117.4(12)
C203 C202 C207 123.0(12)
C201 C202 C207 119.6(12)
C202 C203 C204 122.4(13)
C202 C203 H20A 118.8
C204 C203 H20A 118.8
C205 C204 C203 118.5(12)
C205 C204 C208 121.5(12)
C203 C204 C208 120.0(12)
C204 C205 C206 121.5(12)
C204 C205 H20B 119.2
C206 C205 H20B 119.2
C201 C206 C205 117.9(12)
C201 C206 C209 123.2(12)
C205 C206 C209 118.9(12)
C202 C207 H20C 109.5
C202 C207 H20D 109.5
H20C C207 H20D 109.5
C202 C207 H20E 109.5
H20C C207 H20E 109.5
H20D C207 H20E 109.5
C204 C208 H20F 109.5
C204 C208 H20G 109.5
H20F C208 H20G 109.5
C204 C208 H20H 109.5
H20F C208 H20H 109.5
H20G C208 H20H 109.5
C206 C209 H20I 109.5
C206 C209 H20J 109.5
H20I C209 H20J 109.5
C206 C209 H20K 109.5
H20I C209 H20K 109.5
H20J C209 H20K 109.5
C51 Os5 C52 91.9(6)
C51 Os5 C8 90.9(5)
C52 Os5 C8 99.1(5)
C51 Os5 Os7 105.7(4)
C52 Os5 Os7 102.4(4)
C8 Os5 Os7 152.3(3)
C51 Os5 Os8 159.8(4)
C52 Os5 Os8 100.4(4)
C8 Os5 Os8 102.8(3)
Os7 Os5 Os8 56.181(16)
C51 Os5 Os6 108.9(4)
C52 Os5 Os6 154.5(4)
C8 Os5 Os6 95.4(3)
Os7 Os5 Os6 58.450(16)
Os8 Os5 Os6 55.708(16)
C51 Os5 H5 79(3)
C52 Os5 H5 170(3)
C8 Os5 H5 84(4)
Os7 Os5 H5 78(4)
Os8 Os5 H5 88(2)
Os6 Os5 H5 33(2)
C51 Os5 H6 76(3)
C52 Os5 H6 89(4)
C8 Os5 H6 165(4)
Os7 Os5 H6 33.4(19)
Os8 Os5 H6 88(2)
Os6 Os5 H6 82(3)
H5 Os5 H6 86(6)
C51 Os5 H7 158(3)
C52 Os5 H7 101(4)
C8 Os5 H7 70(2)
Os7 Os5 H7 89(2)
Os8 Os5 H7 33(2)
Os6 Os5 H7 65(4)
H5 Os5 H7 89(6)
H6 Os5 H7 121(4)
C63 Os6 C61 92.5(6)
C63 Os6 C62 97.7(5)
C61 Os6 C62 93.6(5)
C63 Os6 Os8 82.8(4)
C61 Os6 Os8 91.0(4)
C62 Os6 Os8 175.3(4)
C63 Os6 Os7 141.0(4)
C61 Os6 Os7 94.3(4)
C62 Os6 Os7 120.0(4)
Os8 Os6 Os7 58.752(17)
C63 Os6 Os5 97.5(4)
C61 Os6 Os5 149.3(4)
C62 Os6 Os5 113.6(4)
Os8 Os6 Os5 61.772(16)
Os7 Os6 Os5 60.332(16)
C63 Os6 H5 99(5)
C61 Os6 H5 168(4)
C62 Os6 H5 81(2)
Os8 Os6 H5 94(2)
Os7 Os6 H5 79(4)
Os5 Os6 H5 32(2)
C63 Os6 H8 175(3)
C61 Os6 H8 91(4)
C62 Os6 H8 86(2)
Os8 Os6 H8 93.4(19)
Os7 Os6 H8 34.8(18)
Os5 Os6 H8 78(4)
H5 Os6 H8 78(6)
C71 Os7 C73 92.4(6)
C71 Os7 C72 95.1(5)
C73 Os7 C72 96.4(6)
C71 Os7 Os8 92.6(4)
C73 Os7 Os8 172.3(4)
C72 Os7 Os8 88.9(4)
C71 Os7 Os6 95.4(4)
C73 Os7 Os6 115.2(4)
C72 Os7 Os6 146.0(4)
Os8 Os7 Os6 58.430(17)
C71 Os7 Os5 151.5(4)
C73 Os7 Os5 111.7(4)
C72 Os7 Os5 96.9(4)
Os8 Os7 Os5 62.003(17)
Os6 Os7 Os5 61.218(17)
C71 Os7 H6 172(4)
C73 Os7 H6 81(2)
C72 Os7 H6 89(4)
Os8 Os7 H6 94(2)
Os6 Os7 H6 85(3)
Os5 Os7 H6 33.3(19)
C71 Os7 H8 91(4)
C73 Os7 H8 81(2)
C72 Os7 H8 173(4)
Os8 Os7 H8 93.2(19)
Os6 Os7 H8 34.9(18)
Os5 Os7 H8 78(4)
H6 Os7 H8 85(6)
C82 Os8 C81 92.2(6)
C82 Os8 C83 95.1(6)
C81 Os8 C83 96.2(6)
C82 Os8 Os6 101.9(5)
C81 Os8 Os6 94.4(4)
C83 Os8 Os6 159.6(4)
C82 Os8 Os7 164.3(4)
C81 Os8 Os7 92.7(4)
C83 Os8 Os7 99.2(4)
Os6 Os8 Os7 62.819(18)
C82 Os8 Os5 109.0(4)
C81 Os8 Os5 150.9(4)
C83 Os8 Os5 101.4(4)
Os6 Os8 Os5 62.520(17)
Os7 Os8 Os5 61.815(17)
C82 Os8 H7 76(2)
C81 Os8 H7 158(4)
C83 Os8 H7 104(4)
Os6 Os8 H7 70(4)
Os7 Os8 H7 94(2)
Os5 Os8 H7 33(2)
N7 C6 N10 108.0(11)
N7 C6 H6A 126.0
N10 C6 H6A 126.0
C6 N7 C8 110.9(10)
C6 N7 C301 118.7(10)
C8 N7 C301 130.4(11)
C9 C8 N7 101.8(11)
C9 C8 Os5 128.9(10)
N7 C8 Os5 129.3(9)
C8 C9 N10 111.8(12)
C8 C9 H9A 124.1
N10 C9 H9A 124.1
C6 N10 C9 107.5(11)
C6 N10 C401 125.6(11)
C9 N10 C401 126.0(11)
O51 C51 Os5 178.5(13)
O52 C52 Os5 174.6(13)
O61 C61 Os6 175.9(13)
O62 C62 Os6 177.0(11)
O63 C63 Os6 175.5(12)
O71 C71 Os7 175.6(13)
O72 C72 Os7 178.7(12)
O73 C73 Os7 178.0(13)
O81 C81 Os8 178.6(13)
O82 C82 Os8 177.4(14)
O83 C83 Os8 177.7(14)
C302 C301 C306 123.3(12)
C302 C301 N7 116.9(11)
C306 C301 N7 119.8(11)
C301 C302 C303 116.0(12)
C301 C302 C307 122.6(12)
C303 C302 C307 121.4(13)
C304 C303 C302 122.0(13)
C304 C303 H30A 119.0
C302 C303 H30A 119.0
C305 C304 C303 119.4(13)
C305 C304 C308 121.0(13)
C303 C304 C308 119.5(13)
C304 C305 C306 122.4(13)
C304 C305 H30B 118.8
C306 C305 H30B 118.8
C301 C306 C305 116.5(12)
C301 C306 C309 120.9(12)
C305 C306 C309 122.5(13)
C302 C307 H30C 109.5
C302 C307 H30D 109.5
H30C C307 H30D 109.5
C302 C307 H30E 109.5
H30C C307 H30E 109.5
H30D C307 H30E 109.5
C304 C308 H30F 109.5
C304 C308 H30G 109.5
H30F C308 H30G 109.5
C304 C308 H30H 109.5
H30F C308 H30H 109.5
H30G C308 H30H 109.5
C306 C309 H30I 109.5
C306 C309 H30J 109.5
H30I C309 H30J 109.5
C306 C309 H30K 109.5
H30I C309 H30K 109.5
H30J C309 H30K 109.5
C402 C401 C406 121.6(13)
C402 C401 N10 120.5(12)
C406 C401 N10 117.8(11)
C401 C402 C403 118.2(12)
C401 C402 C407 121.5(12)
C403 C402 C407 120.2(12)
C404 C403 C402 122.6(13)
C404 C403 H40A 118.7
C402 C403 H40A 118.7
C403 C404 C405 118.1(13)
C403 C404 C408 121.2(14)
C405 C404 C408 120.6(14)
C404 C405 C406 122.9(12)
C404 C405 H40B 118.5
C406 C405 H40B 118.5
C405 C406 C401 116.5(12)
C405 C406 C409 121.3(12)
C401 C406 C409 122.1(13)
C402 C407 H40C 109.5
C402 C407 H40D 109.5
H40C C407 H40D 109.5
C402 C407 H40E 109.5
H40C C407 H40E 109.5
H40D C407 H40E 109.5
C404 C408 H40F 109.5
C404 C408 H40G 109.5
H40F C408 H40G 109.5
C404 C408 H40H 109.5
H40F C408 H40H 109.5
H40G C408 H40H 109.5
C406 C409 H40I 109.5
C406 C409 H40J 109.5
H40I C409 H40J 109.5
C406 C409 H40K 109.5
H40I C409 H40K 109.5
H40J C409 H40K 109.5

loop_
_geom_bond_atom_site_label_1
_geom_bond_atom_site_label_2
_geom_bond_distance
Os1 C12 1.860(13)
Os1 C11 1.889(13)
Os1 C3 2.121(12)
Os1 Os3 2.9882(7)
Os1 Os4 2.9952(7)
Os1 Os2 3.0309(7)
Os1 H1 1.76(4)
Os1 H2 1.76(4)
Os1 H3 1.76(4)
Os2 C22 1.884(14)
Os2 C21 1.916(13)
Os2 C23 1.917(14)
Os2 Os3 2.8177(7)
Os2 Os4 2.9235(7)
Os2 H1 1.76(4)
Os2 H4 1.75(4)
Os3 C31 1.908(13)
Os3 C32 1.908(14)
Os3 C33 1.933(14)
Os3 Os4 2.8126(7)
Os3 H2 1.76(4)
Os4 C43 1.887(14)
Os4 C41 1.890(14)
Os4 C42 1.919(13)
Os4 H3 1.76(4)
Os4 H4 1.76(4)
C1 N5 1.315(17)
C1 N2 1.332(17)
C1 H1A 0.9500
N2 C3 1.380(16)
N2 C101 1.453(16)
C3 C4 1.366(17)
C4 N5 1.397(16)
C4 H4A 0.9500
N5 C201 1.431(17)
C11 O11 1.131(16)
C12 O12 1.172(16)
C21 O21 1.134(15)
C22 O22 1.137(16)
C23 O23 1.143(16)
C31 O31 1.135(16)
C32 O32 1.148(18)
C33 O33 1.093(17)
C41 O41 1.168(16)
C42 O42 1.130(16)
C43 O43 1.156(17)
C101 C102 1.403(19)
C101 C106 1.408(18)
C102 C103 1.39(2)
C102 C107 1.48(2)
C103 C104 1.37(2)
C103 H10A 0.9500
C104 C105 1.35(2)
C104 C108 1.552(19)
C105 C106 1.391(19)
C105 H10B 0.9500
C106 C109 1.535(19)
C107 H10C 0.9800
C107 H10D 0.9800
C107 H10E 0.9800
C108 H10F 0.9800
C108 H10G 0.9800
C108 H10H 0.9800
C109 H10I 0.9800
C109 H10J 0.9800
C109 H10K 0.9800
C201 C206 1.377(17)
C201 C202 1.407(18)
C202 C203 1.360(18)
C202 C207 1.500(17)
C203 C204 1.382(18)
C203 H20A 0.9500
C204 C205 1.380(19)
C204 C208 1.539(18)
C205 C206 1.383(19)
C205 H20B 0.9500
C206 C209 1.503(19)
C207 H20C 0.9800
C207 H20D 0.9800
C207 H20E 0.9800
C208 H20F 0.9800
C208 H20G 0.9800
C208 H20H 0.9800
C209 H20I 0.9800
C209 H20J 0.9800
C209 H20K 0.9800
Os5 C51 1.866(13)
Os5 C52 1.881(14)
Os5 C8 2.095(13)
Os5 Os7 2.9882(7)
Os5 Os8 2.9935(7)
Os5 Os6 3.0142(7)
Os5 H5 1.79(4)
Os5 H6 1.79(4)
Os5 H7 1.78(4)
Os6 C63 1.857(14)
Os6 C61 1.894(13)
Os6 C62 1.921(12)
Os6 Os8 2.8069(7)
Os6 Os7 2.9307(7)
Os6 H5 1.79(4)
Os6 H8 1.79(4)
Os7 C71 1.886(14)
Os7 C73 1.928(14)
Os7 C72 1.939(14)
Os7 Os8 2.8166(7)
Os7 H6 1.79(4)
Os7 H8 1.78(4)
Os8 C82 1.870(14)
Os8 C81 1.875(13)
Os8 C83 1.894(15)
Os8 H7 1.79(4)
C6 N7 1.315(17)
C6 N10 1.327(16)
C6 H6A 0.9500
N7 C8 1.431(16)
N7 C301 1.461(16)
C8 C9 1.333(19)
C9 N10 1.367(17)
C9 H9A 0.9500
N10 C401 1.448(17)
C51 O51 1.167(16)
C52 O52 1.155(17)
C61 O61 1.147(16)
C62 O62 1.132(15)
C63 O63 1.170(16)
C71 O71 1.149(16)
C72 O72 1.106(16)
C73 O73 1.136(17)
C81 O81 1.158(16)
C82 O82 1.156(17)
C83 O83 1.149(18)
C301 C302 1.404(18)
C301 C306 1.410(18)
C302 C303 1.411(19)
C302 C307 1.479(19)
C303 C304 1.400(19)
C303 H30A 0.9500
C304 C305 1.35(2)
C304 C308 1.534(19)
C305 C306 1.415(19)
C305 H30B 0.9500
C306 C309 1.490(19)
C307 H30C 0.9800
C307 H30D 0.9800
C307 H30E 0.9800
C308 H30F 0.9800
C308 H30G 0.9800
C308 H30H 0.9800
C309 H30I 0.9800
C309 H30J 0.9800
C309 H30K 0.9800
C401 C402 1.378(18)
C401 C406 1.413(17)
C402 C403 1.385(19)
C402 C407 1.514(18)
C403 C404 1.36(2)
C403 H40A 0.9500
C404 C405 1.38(2)
C404 C408 1.520(18)
C405 C406 1.384(19)
C405 H40B 0.9500
C406 C409 1.475(19)
C407 H40C 0.9800
C407 H40D 0.9800
C407 H40E 0.9800
C408 H40F 0.9800
C408 H40G 0.9800
C408 H40H 0.9800
C409 H40I 0.9800
C409 H40J 0.9800
C409 H40K 0.9800

loop_
_geom_torsion_atom_site_label_1
_geom_torsion_atom_site_label_2
_geom_torsion_atom_site_label_3
_geom_torsion_atom_site_label_4
_geom_torsion
C12 Os1 Os2 C22 -112.1(11)
C11 Os1 Os2 C22 110.4(6)
C3 Os1 Os2 C22 16.7(5)
Os3 Os1 Os2 C22 -79.2(4)
Os4 Os1 Os2 C22 -147.4(4)
C12 Os1 Os2 C21 -7.0(13)
C11 Os1 Os2 C21 -144.4(8)
C3 Os1 Os2 C21 121.8(8)
Os3 Os1 Os2 C21 26.0(7)
Os4 Os1 Os2 C21 -42.2(7)
C12 Os1 Os2 C23 144.4(11)
C11 Os1 Os2 C23 7.0(6)
C3 Os1 Os2 C23 -86.8(6)
Os3 Os1 Os2 C23 177.3(5)
Os4 Os1 Os2 C23 109.1(5)
C12 Os1 Os2 Os3 -33.0(10)
C11 Os1 Os2 Os3 -170.4(4)
C3 Os1 Os2 Os3 95.9(3)
Os4 Os1 Os2 Os3 -68.196(18)
C12 Os1 Os2 Os4 35.2(10)
C11 Os1 Os2 Os4 -102.2(4)
C3 Os1 Os2 Os4 164.1(3)
Os3 Os1 Os2 Os4 68.196(18)
C22 Os2 Os3 C31 -92.0(6)
C21 Os2 Os3 C31 -3.3(6)
C23 Os2 Os3 C31 138(4)
Os4 Os2 Os3 C31 92.5(4)
Os1 Os2 Os3 C31 163.5(4)
C22 Os2 Os3 C32 155.0(15)
C21 Os2 Os3 C32 -116.2(15)
C23 Os2 Os3 C32 25(4)
Os4 Os2 Os3 C32 -20.4(14)
Os1 Os2 Os3 C32 50.5(14)
C22 Os2 Os3 C33 1.9(6)
C21 Os2 Os3 C33 90.7(6)
C23 Os2 Os3 C33 -128(4)
Os4 Os2 Os3 C33 -173.5(4)
Os1 Os2 Os3 C33 -102.6(4)
C22 Os2 Os3 Os4 175.5(4)
C21 Os2 Os3 Os4 -95.8(4)
C23 Os2 Os3 Os4 45(4)
Os1 Os2 Os3 Os4 70.940(18)
C22 Os2 Os3 Os1 104.5(4)
C21 Os2 Os3 Os1 -166.7(4)
C23 Os2 Os3 Os1 -26(4)
Os4 Os2 Os3 Os1 -70.940(18)
C12 Os1 Os3 C31 127.9(10)
C11 Os1 Os3 C31 -6.6(16)
C3 Os1 Os3 C31 -132.3(10)
Os4 Os1 Os3 C31 33.6(9)
Os2 Os1 Os3 C31 -38.1(9)
C12 Os1 Os3 C32 1.5(7)
C11 Os1 Os3 C32 -133.0(14)
C3 Os1 Os3 C32 101.3(6)
Os4 Os1 Os3 C32 -92.7(5)
Os2 Os1 Os3 C32 -164.4(5)
C12 Os1 Os3 C33 -101.0(6)
C11 Os1 Os3 C33 124.5(14)
C3 Os1 Os3 C33 -1.2(5)
Os4 Os1 Os3 C33 164.8(4)
Os2 Os1 Os3 C33 93.1(4)
C12 Os1 Os3 Os4 94.3(4)
C11 Os1 Os3 Os4 -40.2(13)
C3 Os1 Os3 Os4 -166.0(3)
Os2 Os1 Os3 Os4 -71.676(18)
C12 Os1 Os3 Os2 165.9(4)
C11 Os1 Os3 Os2 31.4(13)
C3 Os1 Os3 Os2 -94.3(3)
Os4 Os1 Os3 Os2 71.676(18)
C31 Os3 Os4 C43 94.4(6)
C32 Os3 Os4 C43 0.7(6)
C33 Os3 Os4 C43 -152.3(14)
Os2 Os3 Os4 C43 -172.5(4)
Os1 Os3 Os4 C43 -100.3(4)
C31 Os3 Os4 C41 0.5(6)
C32 Os3 Os4 C41 -93.3(6)
C33 Os3 Os4 C41 113.8(14)
Os2 Os3 Os4 C41 93.5(4)
Os1 Os3 Os4 C41 165.7(4)
C31 Os3 Os4 C42 -158(4)
C32 Os3 Os4 C42 108(4)
C33 Os3 Os4 C42 -45(4)
Os2 Os3 Os4 C42 -65(4)
Os1 Os3 Os4 C42 7(4)
C31 Os3 Os4 Os2 -93.1(4)
C32 Os3 Os4 Os2 173.1(5)
C33 Os3 Os4 Os2 20.2(13)
Os1 Os3 Os4 Os2 72.141(17)
C31 Os3 Os4 Os1 -165.2(4)
C32 Os3 Os4 Os1 101.0(5)
C33 Os3 Os4 Os1 -51.9(13)
Os2 Os3 Os4 Os1 -72.141(17)
C22 Os2 Os4 C43 4.7(9)
C21 Os2 Os4 C43 99.2(8)
C23 Os2 Os4 C43 -163.1(8)
Os3 Os2 Os4 C43 12.5(7)
Os1 Os2 Os4 C43 -60.1(7)
C22 Os2 Os4 C41 -94.9(8)
C21 Os2 Os4 C41 -0.4(6)
C23 Os2 Os4 C41 97.3(6)
Os3 Os2 Os4 C41 -87.2(4)
Os1 Os2 Os4 C41 -159.7(4)
C22 Os2 Os4 C42 166.8(8)
C21 Os2 Os4 C42 -98.7(6)
C23 Os2 Os4 C42 -1.0(6)
Os3 Os2 Os4 C42 174.5(4)
Os1 Os2 Os4 C42 102.0(4)
C22 Os2 Os4 Os3 -7.7(7)
C21 Os2 Os4 Os3 86.7(4)
C23 Os2 Os4 Os3 -175.5(4)
Os1 Os2 Os4 Os3 -72.552(18)
C22 Os2 Os4 Os1 64.8(7)
C21 Os2 Os4 Os1 159.3(4)
C23 Os2 Os4 Os1 -103.0(4)
Os3 Os2 Os4 Os1 72.552(18)
C12 Os1 Os4 C43 -16.9(6)
C11 Os1 Os4 C43 -111.5(6)
C3 Os1 Os4 C43 112.0(8)
Os3 Os1 Os4 C43 80.5(4)
Os2 Os1 Os4 C43 148.3(4)
C12 Os1 Os4 C41 -124.9(9)
C11 Os1 Os4 C41 140.5(9)
C3 Os1 Os4 C41 4.0(10)
Os3 Os1 Os4 C41 -27.5(8)
Os2 Os1 Os4 C41 40.3(8)
C12 Os1 Os4 C42 83.3(6)
C11 Os1 Os4 C42 -11.3(6)
C3 Os1 Os4 C42 -147.8(8)
Os3 Os1 Os4 C42 -179.3(4)
Os2 Os1 Os4 C42 -111.5(4)
C12 Os1 Os4 Os3 -97.4(5)
C11 Os1 Os4 Os3 168.0(4)
C3 Os1 Os4 Os3 31.5(7)
Os2 Os1 Os4 Os3 67.767(18)
C12 Os1 Os4 Os2 -165.1(5)
C11 Os1 Os4 Os2 100.2(4)
C3 Os1 Os4 Os2 -36.3(7)
Os3 Os1 Os4 Os2 -67.767(18)
N5 C1 N2 C3 0.4(15)
N5 C1 N2 C101 -172.6(11)
C1 N2 C3 C4 -0.6(14)
C101 N2 C3 C4 171.7(12)
C1 N2 C3 Os1 175.8(9)
C101 N2 C3 Os1 -12.0(19)
C12 Os1 C3 C4 179.4(11)
C11 Os1 C3 C4 -89.6(12)
Os3 Os1 C3 C4 76.1(11)
Os4 Os1 C3 C4 50.0(15)
Os2 Os1 C3 C4 19.5(11)
C12 Os1 C3 N2 3.8(12)
C11 Os1 C3 N2 94.8(11)
Os3 Os1 C3 N2 -99.5(11)
Os4 Os1 C3 N2 -125.6(9)
Os2 Os1 C3 N2 -156.1(10)
N2 C3 C4 N5 0.6(14)
Os1 C3 C4 N5 -176.0(8)
N2 C1 N5 C4 0.0(15)
N2 C1 N5 C201 179.9(13)
C3 C4 N5 C1 -0.3(15)
C3 C4 N5 C201 179.7(12)
C12 Os1 C11 O11 160(56)
C3 Os1 C11 O11 62(56)
Os3 Os1 C11 O11 -65(57)
Os4 Os1 C11 O11 -99(56)
Os2 Os1 C11 O11 -38(56)
C11 Os1 C12 O12 75(10)
C3 Os1 C12 O12 166(10)
Os3 Os1 C12 O12 -93(10)
Os4 Os1 C12 O12 -35(10)
Os2 Os1 C12 O12 -65(10)
C22 Os2 C21 O21 -76(65)
C23 Os2 C21 O21 22(65)
Os3 Os2 C21 O21 -162(65)
Os4 Os2 C21 O21 140(65)
Os1 Os2 C21 O21 176(100)
C21 Os2 C22 O22 103(45)
C23 Os2 C22 O22 9(45)
Os3 Os2 C22 O22 -167(45)
Os4 Os2 C22 O22 -160(44)
Os1 Os2 C22 O22 -107(45)
C22 Os2 C23 O23 -48(19)
C21 Os2 C23 O23 -137(19)
Os3 Os2 C23 O23 82(21)
Os4 Os2 C23 O23 125(19)
Os1 Os2 C23 O23 57(19)
C32 Os3 C31 O31 -37(14)
C33 Os3 C31 O31 61(14)
Os4 Os3 C31 O31 -136(13)
Os2 Os3 C31 O31 161(13)
Os1 Os3 C31 O31 -166(13)
C31 Os3 C32 O32 25(29)
C33 Os3 C32 O32 -69(29)
Os4 Os3 C32 O32 120(29)
Os2 Os3 C32 O32 138(28)
Os1 Os3 C32 O32 -177(100)
C31 Os3 C33 O33 143(100)
C32 Os3 C33 O33 -123(100)
Os4 Os3 C33 O33 30(100)
Os2 Os3 C33 O33 48(100)
Os1 Os3 C33 O33 -17(100)
C43 Os4 C41 O41 157(26)
C42 Os4 C41 O41 60(26)
Os3 Os4 C41 O41 -118(26)
Os2 Os4 C41 O41 -59(26)
Os1 Os4 C41 O41 -94(26)
C43 Os4 C42 O42 -17(12)
C41 Os4 C42 O42 78(12)
Os3 Os4 C42 O42 -124(11)
Os2 Os4 C42 O42 174(12)
Os1 Os4 C42 O42 -117(12)
C41 Os4 C43 O43 -51(23)
C42 Os4 C43 O43 46(23)
Os3 Os4 C43 O43 -140(23)
Os2 Os4 C43 O43 -150(23)
Os1 Os4 C43 O43 160(23)
C1 N2 C101 C102 84.6(15)
C3 N2 C101 C102 -86.9(16)
C1 N2 C101 C106 -94.5(15)
C3 N2 C101 C106 94.0(16)
C106 C101 C102 C103 1(2)
N2 C101 C102 C103 -177.6(12)
C106 C101 C102 C107 179.9(15)
N2 C101 C102 C107 1(2)
C101 C102 C103 C104 1(2)
C107 C102 C103 C104 -177.6(15)
C102 C103 C104 C105 -2(2)
C102 C103 C104 C108 178.8(14)
C103 C104 C105 C106 2(2)
C108 C104 C105 C106 -179.5(13)
C104 C105 C106 C101 1(2)
C104 C105 C106 C109 178.6(13)
C102 C101 C106 C105 -2(2)
N2 C101 C106 C105 177.0(11)
C102 C101 C106 C109 179.8(13)
N2 C101 C106 C109 -1.1(19)
C1 N5 C201 C206 -87.5(18)
C4 N5 C201 C206 92.4(15)
C1 N5 C201 C202 95.2(17)
C4 N5 C201 C202 -84.8(15)
C206 C201 C202 C203 -4.1(18)
N5 C201 C202 C203 173.1(11)
C206 C201 C202 C207 177.8(12)
N5 C201 C202 C207 -5.1(17)
C201 C202 C203 C204 3.0(18)
C207 C202 C203 C204 -178.9(12)
C202 C203 C204 C205 0.7(19)
C202 C203 C204 C208 -179.2(12)
C203 C204 C205 C206 -3.6(19)
C208 C204 C205 C206 176.2(12)
C202 C201 C206 C205 1.3(18)
N5 C201 C206 C205 -175.8(11)
C202 C201 C206 C209 -178.9(12)
N5 C201 C206 C209 4.0(18)
C204 C205 C206 C201 2.6(18)
C204 C205 C206 C209 -177.2(12)
C51 Os5 Os6 C63 116.9(6)
C52 Os5 Os6 C63 -100.4(11)
C8 Os5 Os6 C63 24.1(5)
Os7 Os5 Os6 C63 -145.8(4)
Os8 Os5 Os6 C63 -77.7(4)
C51 Os5 Os6 C61 -135.1(9)
C52 Os5 Os6 C61 7.5(13)
C8 Os5 Os6 C61 132.1(9)
Os7 Os5 Os6 C61 -37.9(8)
Os8 Os5 Os6 C61 30.3(8)
C51 Os5 Os6 C62 15.1(6)
C52 Os5 Os6 C62 157.7(11)
C8 Os5 Os6 C62 -77.7(5)
Os7 Os5 Os6 C62 112.3(4)
Os8 Os5 Os6 C62 -179.5(4)
C51 Os5 Os6 Os8 -165.4(4)
C52 Os5 Os6 Os8 -22.7(10)
C8 Os5 Os6 Os8 101.8(3)
Os7 Os5 Os6 Os8 -68.174(18)
C51 Os5 Os6 Os7 -97.2(4)
C52 Os5 Os6 Os7 45.4(10)
C8 Os5 Os6 Os7 170.0(3)
Os8 Os5 Os6 Os7 68.174(18)
C63 Os6 Os7 C71 -100.5(8)
C61 Os6 Os7 C71 -1.1(6)
C62 Os6 Os7 C71 95.6(6)
Os8 Os6 Os7 C71 -89.7(4)
Os5 Os6 Os7 C71 -162.8(4)
C63 Os6 Os7 C73 164.3(8)
C61 Os6 Os7 C73 -96.4(6)
C62 Os6 Os7 C73 0.3(6)
Os8 Os6 Os7 C73 175.0(4)
Os5 Os6 Os7 C73 102.0(4)
C63 Os6 Os7 C72 7.0(9)
C61 Os6 Os7 C72 106.3(7)
C62 Os6 Os7 C72 -157.0(8)
Os8 Os6 Os7 C72 17.8(6)
Os5 Os6 Os7 C72 -55.3(6)
C63 Os6 Os7 Os8 -10.8(6)
C61 Os6 Os7 Os8 88.6(4)
C62 Os6 Os7 Os8 -174.7(4)
Os5 Os6 Os7 Os8 -73.079(18)
C63 Os6 Os7 Os5 62.3(6)
C61 Os6 Os7 Os5 161.7(4)
C62 Os6 Os7 Os5 -101.7(4)
Os8 Os6 Os7 Os5 73.079(18)
C51 Os5 Os7 C71 140.9(10)
C52 Os5 Os7 C71 -123.5(10)
C8 Os5 Os7 C71 16.3(12)
Os8 Os5 Os7 C71 -29.2(9)
Os6 Os5 Os7 C71 38.1(9)
C51 Os5 Os7 C73 -5.0(6)
C52 Os5 Os7 C73 90.6(6)
C8 Os5 Os7 C73 -129.6(9)
Os8 Os5 Os7 C73 -175.1(4)
Os6 Os5 Os7 C73 -107.8(4)
C51 Os5 Os7 C72 -104.8(6)
C52 Os5 Os7 C72 -9.2(6)
C8 Os5 Os7 C72 130.6(8)
Os8 Os5 Os7 C72 85.1(4)
Os6 Os5 Os7 C72 152.4(4)
C51 Os5 Os7 Os8 170.2(4)
C52 Os5 Os7 Os8 -94.3(4)
C8 Os5 Os7 Os8 45.5(8)
Os6 Os5 Os7 Os8 67.390(18)
C51 Os5 Os7 Os6 102.8(4)
C52 Os5 Os7 Os6 -161.7(4)
C8 Os5 Os7 Os6 -21.9(8)
Os8 Os5 Os7 Os6 -67.390(18)
C63 Os6 Os8 C82 -2.9(6)
C61 Os6 Os8 C82 89.5(6)
C62 Os6 Os8 C82 -100(5)
Os7 Os6 Os8 C82 -176.1(4)
Os5 Os6 Os8 C82 -105.4(4)
C63 Os6 Os8 C81 -96.1(6)
C61 Os6 Os8 C81 -3.7(6)
C62 Os6 Os8 C81 167(5)
Os7 Os6 Os8 C81 90.8(4)
Os5 Os6 Os8 C81 161.4(4)
C63 Os6 Os8 C83 142.9(14)
C61 Os6 Os8 C83 -124.7(14)
C62 Os6 Os8 C83 46(5)
Os7 Os6 Os8 C83 -30.2(13)
Os5 Os6 Os8 C83 40.4(13)
C63 Os6 Os8 Os7 173.2(4)
C61 Os6 Os8 Os7 -94.4(4)
C62 Os6 Os8 Os7 76(5)
Os5 Os6 Os8 Os7 70.647(18)
C63 Os6 Os8 Os5 102.5(4)
C61 Os6 Os8 Os5 -165.1(4)
C62 Os6 Os8 Os5 5(5)
Os7 Os6 Os8 Os5 -70.647(18)
C71 Os7 Os8 C82 109.1(17)
C73 Os7 Os8 C82 -21(3)
C72 Os7 Os8 C82 -155.8(17)
Os6 Os7 Os8 C82 14.4(16)
Os5 Os7 Os8 C82 -57.4(16)
C71 Os7 Os8 C81 1.2(6)
C73 Os7 Os8 C81 -129(3)
C72 Os7 Os8 C81 96.3(6)
Os6 Os7 Os8 C81 -93.5(4)
Os5 Os7 Os8 C81 -165.3(4)
C71 Os7 Os8 C83 -95.5(6)
C73 Os7 Os8 C83 134(3)
C72 Os7 Os8 C83 -0.4(6)
Os6 Os7 Os8 C83 169.8(5)
Os5 Os7 Os8 C83 98.0(5)
C71 Os7 Os8 Os6 94.8(4)
C73 Os7 Os8 Os6 -36(3)
C72 Os7 Os8 Os6 -170.2(4)
Os5 Os7 Os8 Os6 -71.740(18)
C71 Os7 Os8 Os5 166.5(4)
C73 Os7 Os8 Os5 36(3)
C72 Os7 Os8 Os5 -98.4(4)
Os6 Os7 Os8 Os5 71.740(18)
C51 Os5 Os8 C82 137.6(13)
C52 Os5 Os8 C82 -95.9(7)
C8 Os5 Os8 C82 6.0(6)
Os7 Os5 Os8 C82 166.0(5)
Os6 Os5 Os8 C82 93.8(5)
C51 Os5 Os8 C81 3.0(15)
C52 Os5 Os8 C81 129.5(10)
C8 Os5 Os8 C81 -128.6(10)
Os7 Os5 Os8 C81 31.4(9)
Os6 Os5 Os8 C81 -40.8(9)
C51 Os5 Os8 C83 -122.9(13)
C52 Os5 Os8 C83 3.6(6)
C8 Os5 Os8 C83 105.5(6)
Os7 Os5 Os8 C83 -94.5(4)
Os6 Os5 Os8 C83 -166.7(4)
C51 Os5 Os8 Os6 43.8(12)
C52 Os5 Os8 Os6 170.2(4)
C8 Os5 Os8 Os6 -87.9(4)
Os7 Os5 Os8 Os6 72.214(19)
C51 Os5 Os8 Os7 -28.4(12)
C52 Os5 Os8 Os7 98.0(4)
C8 Os5 Os8 Os7 -160.1(4)
Os6 Os5 Os8 Os7 -72.214(19)
N10 C6 N7 C8 2.0(15)
N10 C6 N7 C301 -176.4(11)
C6 N7 C8 C9 -2.0(14)
C301 N7 C8 C9 176.2(13)
C6 N7 C8 Os5 179.5(9)
C301 N7 C8 Os5 -2.3(19)
C51 Os5 C8 C9 -77.0(13)
C52 Os5 C8 C9 -169.0(13)
Os7 Os5 C8 C9 50.6(17)
Os8 Os5 C8 C9 88.1(13)
Os6 Os5 C8 C9 32.0(13)
C51 Os5 C8 N7 101.1(11)
C52 Os5 C8 N7 9.1(12)
Os7 Os5 C8 N7 -131.2(9)
Os8 Os5 C8 N7 -93.8(11)
Os6 Os5 C8 N7 -149.8(10)
N7 C8 C9 N10 1.3(15)
Os5 C8 C9 N10 179.8(9)
N7 C6 N10 C9 -1.1(15)
N7 C6 N10 C401 -170.9(12)
C8 C9 N10 C6 -0.2(17)
C8 C9 N10 C401 169.5(12)
C52 Os5 C51 O51 148(43)
C8 Os5 C51 O51 48(43)
Os7 Os5 C51 O51 -109(43)
Os8 Os5 C51 O51 -85(44)
Os6 Os5 C51 O51 -48(44)
C51 Os5 C52 O52 80(13)
C8 Os5 C52 O52 171(13)
Os7 Os5 C52 O52 -26(13)
Os8 Os5 C52 O52 -84(13)
Os6 Os5 C52 O52 -65(14)
C63 Os6 C61 O61 -159(16)
C62 Os6 C61 O61 -61(16)
Os8 Os6 C61 O61 118(16)
Os7 Os6 C61 O61 60(16)
Os5 Os6 C61 O61 92(16)
C63 Os6 C62 O62 27(22)
C61 Os6 C62 O62 -66(22)
Os8 Os6 C62 O62 123(20)
Os7 Os6 C62 O62 -163(22)
Os5 Os6 C62 O62 128(22)
C61 Os6 C63 O63 56(14)
C62 Os6 C63 O63 -38(15)
Os8 Os6 C63 O63 147(15)
Os7 Os6 C63 O63 156(14)
Os5 Os6 C63 O63 -153(14)
C73 Os7 C71 O71 -40(18)
C72 Os7 C71 O71 57(18)
Os8 Os7 C71 O71 146(18)
Os6 Os7 C71 O71 -156(18)
Os5 Os7 C71 O71 171(17)
C71 Os7 C72 O72 -169(100)
C73 Os7 C72 O72 -76(62)
Os8 Os7 C72 O72 99(62)
Os6 Os7 C72 O72 84(62)
Os5 Os7 C72 O72 37(62)
C71 Os7 C73 O73 -67(39)
C72 Os7 C73 O73 -162(39)
Os8 Os7 C73 O73 64(40)
Os6 Os7 C73 O73 31(39)
Os5 Os7 C73 O73 98(39)
C82 Os8 C81 O81 -43(50)
C83 Os8 C81 O81 -138(50)
Os6 Os8 C81 O81 59(50)
Os7 Os8 C81 O81 122(50)
Os5 Os8 C81 O81 95(50)
C81 Os8 C82 O82 43(28)
C83 Os8 C82 O82 139(28)
Os6 Os8 C82 O82 -52(28)
Os7 Os8 C82 O82 -65(29)
Os5 Os8 C82 O82 -117(28)
C82 Os8 C83 O83 -118(34)
C81 Os8 C83 O83 -25(34)
Os6 Os8 C83 O83 96(34)
Os7 Os8 C83 O83 69(34)
Os5 Os8 C83 O83 131(34)
C6 N7 C301 C302 85.5(15)
C8 N7 C301 C302 -92.6(16)
C6 N7 C301 C306 -91.5(15)
C8 N7 C301 C306 90.4(16)
C306 C301 C302 C303 3(2)
N7 C301 C302 C303 -174.1(12)
C306 C301 C302 C307 -176.6(14)
N7 C301 C302 C307 6(2)
C301 C302 C303 C304 2(2)
C307 C302 C303 C304 -179.0(14)
C302 C303 C304 C305 -7(2)
C302 C303 C304 C308 175.2(14)
C303 C304 C305 C306 8(2)
C308 C304 C305 C306 -174.3(14)
C302 C301 C306 C305 -2(2)
N7 C301 C306 C305 174.8(12)
C302 C301 C306 C309 -178.5(14)
N7 C301 C306 C309 -2(2)
C304 C305 C306 C301 -3(2)
C304 C305 C306 C309 173.0(15)
C6 N10 C401 C402 67.0(18)
C9 N10 C401 C402 -100.9(16)
C6 N10 C401 C406 -115.1(15)
C9 N10 C401 C406 77.0(17)
C406 C401 C402 C403 -4(2)
N10 C401 C402 C403 173.6(12)
C406 C401 C402 C407 -179.7(13)
N10 C401 C402 C407 -2(2)
C401 C402 C403 C404 2(2)
C407 C402 C403 C404 177.9(13)
C402 C403 C404 C405 0(2)
C402 C403 C404 C408 -177.3(13)
C403 C404 C405 C406 0(2)
C408 C404 C405 C406 177.3(12)
C404 C405 C406 C401 -2(2)
C404 C405 C406 C409 -179.1(13)
C402 C401 C406 C405 4.0(19)
N10 C401 C406 C405 -173.8(11)
C402 C401 C406 C409 -179.0(13)
N10 C401 C406 C409 3.2(19)
